data_2200631
loop_
_publ_author_name
'Gallagher, John F.'
'Murphy, Carol'

_publ_section_title
;
 Intermolecular hydrogen bonding in
 (2<i>S</i>)-2-(1-oxo-1<i>H</i>-2,3-dihydroisoindol-2-yl)propanoic acid
;
_journal_issue 12
_journal_name_full 'Acta Crystallographica Section E'
_journal_page_first o1227
_journal_page_last o1229
_journal_paper_doi 10.1107/S1600536801019754
_journal_volume 57
_journal_year 2001
_chemical_formula_moiety 'C11 H11 N O3 '
_chemical_formula_structural 'C11 H11 N O3 '
_chemical_formula_sum 'C11 H11 N O3'
_chemical_formula_weight 205.21
_chemical_melting_point 485
_chemical_name_systematic
;
2-(1-oxo-1,3-dihydro-2H-isoindol-2-yl)propanoic acid
;
_space_group_IT_number 19
_symmetry_cell_setting orthorhombic
_symmetry_space_group_name_Hall 'P 2ac 2ab'
_symmetry_space_group_name_H-M 'P 21 21 21'
_cell_angle_alpha 90
_cell_angle_beta 90
_cell_angle_gamma 90
_cell_formula_units_Z 4
_cell_length_a 5.1787(5)
_cell_length_b 9.9128(18)
_cell_length_c 18.918(5)
_cell_measurement_reflns_used 25
_cell_measurement_temperature 294.0(10)
_cell_measurement_theta_max 18.85
_cell_measurement_theta_min 8.95
_cell_volume 971.2(3)
_computing_cell_refinement 'SET4 and CELDIM (Enraf-Nonius, 1992)'
_computing_data_collection 'CAD4 (Enraf-Nonius, 1992)'
_computing_data_reduction 'DATRD2 in NRCVAX96 (Gabe et al., 1989)'
_computing_molecular_graphics 'NRCVAX96, ORTEP (Johnson, 1976), PLATON (Spek, 1998)'
_computing_publication_material 'NRCVAX96, SHELXL97 and WordPerfect macro PREP8 (Ferguson, 1998)'
_computing_structure_refinement 'NRCVAX96 and SHELXL97 (Sheldrick, 1997)'
_computing_structure_solution 'SHELXS97 (Sheldrick, 1997)'
_diffrn_ambient_temperature 294.0(10)
_diffrn_measured_fraction_theta_full 1.00
_diffrn_measured_fraction_theta_max 1.00
_diffrn_measurement_device 'Enraf-Nonius CAD-4'
_diffrn_measurement_method \w--2\q
_diffrn_radiation_monochromator graphite
_diffrn_radiation_source 'X-ray tube'
_diffrn_radiation_type 'Molybdenum K\a'
_diffrn_radiation_wavelength .71073
_diffrn_reflns_av_R_equivalents .024
_diffrn_reflns_av_sigmaI/netI .039
_diffrn_reflns_limit_h_max 6
_diffrn_reflns_limit_h_min -6
_diffrn_reflns_limit_k_max 11
_diffrn_reflns_limit_k_min -11
_diffrn_reflns_limit_l_max 22
_diffrn_reflns_limit_l_min -22
_diffrn_reflns_number 1803
_diffrn_reflns_theta_full 25.4
_diffrn_reflns_theta_max 25.4
_diffrn_reflns_theta_min 2.1
_diffrn_standards_decay_% 0.5
_diffrn_standards_interval_time 240
_diffrn_standards_number 3
_exptl_absorpt_coefficient_mu .103
_exptl_absorpt_correction_T_max 1.000
_exptl_absorpt_correction_T_min 1.000
_exptl_absorpt_correction_type none
_exptl_crystal_colour colourless
_exptl_crystal_density_diffrn 1.403
_exptl_crystal_density_meas ?
_exptl_crystal_description plate
_exptl_crystal_F_000 432
_exptl_crystal_size_max .42
_exptl_crystal_size_mid .21
_exptl_crystal_size_min .04
_refine_diff_density_max .15
_refine_diff_density_min -.14
_refine_ls_extinction_coef .012(3)
_refine_ls_extinction_method SHELXL97
_refine_ls_goodness_of_fit_ref 1.016
_refine_ls_hydrogen_treatment constr
_refine_ls_matrix_type full
_refine_ls_number_parameters 139
_refine_ls_number_reflns 1086
_refine_ls_number_restraints 0
_refine_ls_restrained_S_all 1.016
_refine_ls_R_factor_all .053
_refine_ls_R_factor_gt .039
_refine_ls_shift/su_max <0.001
_refine_ls_shift/su_mean .000
_refine_ls_structure_factor_coef Fsqd
_refine_ls_weighting_details 'w=1/[\s^2^(Fo^2^)+(0.0513P)^2^] where P=(Fo^2^+2Fc^2^)/3'
_refine_ls_weighting_scheme calc
_refine_ls_wR_factor_ref .087
_reflns_number_gt 866
_reflns_number_total 1086
_reflns_threshold_expression I>2\s(I)
_cod_data_source_file cf6128.cif
_cod_data_source_block I
_cod_depositor_comments
;
The following automatic conversions were performed:
'_symmetry_cell_setting' value 'Orthorhombic' changed to 'orthorhombic'
according to '/home/saulius/struct/CIF-dictionaries/cif_core.dic'
dictionary named 'cif_core.dic' version 2.4.1 from 2010-06-29.

Automatic conversion script
Id: cif_fix_enum 1527 2010-12-29 10:47:43Z saulius 

The following automatic conversions were performed:

'_symmetry_cell_setting' value 'Orthorhombic' changed to
'orthorhombic' according to
/home/saulius/struct/CIF-dictionaries/cif_core.dic dictionary named
'cif_core.dic' version 2.4.1 from 2010-06-29.

Automatic conversion script
Id: cif_fix_values 1715 2011-07-08 13:25:40Z adriana 

The following automatic conversions were performed:

'_exptl_crystal_density_meas' value 'not measured' was changed to '?'
- the value is perceived as not measured.

Automatic conversion script
Id: cif_fix_values 3008 2015-01-20 13:52:24Z robertas 
;
_cod_original_formula_sum 'C11 H11 N O3 '
_cod_database_code 2200631
_cod_database_fobs_code 2200631

loop_
_symmetry_equiv_pos_as_xyz
'x, y, z'
'x+1/2, -y+1/2, -z'
'-x, y+1/2, -z+1/2'
'-x+1/2, -y, z+1/2'

loop_
_atom_site_label
_atom_site_fract_x
_atom_site_fract_y
_atom_site_fract_z
_atom_site_U_iso_or_equiv
_atom_site_adp_type
_atom_site_calc_flag
_atom_site_refinement_flags
_atom_site_occupancy
_atom_site_disorder_assembly
_atom_site_disorder_group
_atom_site_type_symbol
O1 .2219(4) .3422(2) .70076(9) .0436(5) Uani d . 1 . . O
O2 .1185(4) .3225(2) .81453(9) .0448(6) Uani d . 1 . . O
O3 .1743(4) .00701(19) .79755(9) .0431(5) Uani d . 1 . . O
N1 .5015(4) .1415(2) .83717(10) .0322(5) Uani d . 1 . . N
C1 .2613(6) .2997(3) .76625(14) .0319(6) Uani d . 1 . . C
C2 .5186(5) .2258(3) .77452(12) .0336(6) Uani d . 1 . . C
C3 .3211(5) .0455(2) .84486(13) .0322(6) Uani d . 1 . . C
C4 .3303(5) .0001(2) .91926(13) .0330(6) Uani d . 1 . . C
C5 .1849(6) -.0953(3) .95365(15) .0466(8) Uani d . 1 . . C
C6 .2280(7) -.1147(3) 1.02500(16) .0554(9) Uani d . 1 . . C
C7 .4113(7) -.0391(3) 1.05950(15) .0572(9) Uani d . 1 . . C
C8 .5580(6) .0569(3) 1.02528(15) .0508(9) Uani d . 1 . . C
C9 .5160(5) .0761(3) .95383(13) .0367(6) Uani d . 1 . . C
C10 .6353(5) .1726(3) .90280(13) .0405(7) Uani d . 1 . . C
C11 .6091(6) .1497(3) .70982(14) .0442(8) Uani d . 1 . . C
H1 .0983 .3938 .7001 .065 Uiso calc R 1 . . H
H2 .6494 .2948 .7844 .040 Uiso calc R 1 . . H
H5 .0610 -.1454 .9296 .056 Uiso calc R 1 . . H
H6 .1330 -.1789 1.0497 .067 Uiso calc R 1 . . H
H7 .4373 -.0532 1.1076 .069 Uiso calc R 1 . . H
H8 .6812 .1072 1.0495 .061 Uiso calc R 1 . . H
H10A .6056 .2653 .9170 .049 Uiso calc R 1 . . H
H10B .8195 .1572 .8984 .049 Uiso calc R 1 . . H
H11A .7728 .1082 .7195 .066 Uiso calc R 1 . . H
H11B .6269 .2112 .6709 .066 Uiso calc R 1 . . H
H11C .4850 .0814 .6980 .066 Uiso calc R 1 . . H

loop_
_atom_site_aniso_label
_atom_site_aniso_U_11
_atom_site_aniso_U_22
_atom_site_aniso_U_33
_atom_site_aniso_U_12
_atom_site_aniso_U_13
_atom_site_aniso_U_23
O1 .0367(11) .0525(12) .0415(11) .0129(11) -.0004(9) .0086(9)
O2 .0356(12) .0555(14) .0432(11) .0109(10) .0066(9) .0017(10)
O3 .0423(12) .0474(11) .0398(10) -.0156(12) -.0101(10) .0011(9)
N1 .0268(11) .0351(11) .0346(12) -.0030(11) -.0047(11) .0020(9)
C1 .0296(14) .0298(14) .0361(14) -.0031(12) -.0020(13) .0015(11)
C2 .0254(14) .0331(13) .0421(15) -.0032(14) -.0012(14) .0010(12)
C3 .0313(15) .0297(14) .0355(13) .0004(12) -.0016(13) .0001(11)
C4 .0310(15) .0323(14) .0358(13) .0052(14) .0016(12) .0000(12)
C5 .0481(19) .0442(16) .0475(17) -.0025(15) .0007(16) .0029(14)
C6 .058(2) .062(2) .0467(17) .0016(19) .0083(18) .0145(15)
C7 .060(2) .076(2) .0359(16) .014(2) .0000(16) .0101(15)
C8 .0430(19) .069(2) .0406(16) -.0017(17) -.0064(15) -.0016(15)
C9 .0297(14) .0457(15) .0346(13) .0050(14) -.0017(13) -.0025(12)
C10 .0297(15) .0476(16) .0440(15) -.0024(15) -.0065(13) -.0056(13)
C11 .0408(18) .0467(16) .0452(16) .0089(16) .0058(14) .0015(14)

loop_
_atom_type_symbol
_atom_type_description
_atom_type_scat_dispersion_real
_atom_type_scat_dispersion_imag
_atom_type_scat_source
C C .0033 .0016 'International Tables Vol C Tables 4.2.6.8 and 6.1.1.4'
H H .0000 .0000 'International Tables Vol C Tables 4.2.6.8 and 6.1.1.4'
O O .0106 .0060 'International Tables Vol C Tables 4.2.6.8 and 6.1.1.4'
N N .0061 .0033 'International Tables Vol C Tables 4.2.6.8 and 6.1.1.4'

loop_
_geom_angle_atom_site_label_1
_geom_angle_atom_site_label_2
_geom_angle_atom_site_label_3
_geom_angle
_geom_angle_publ_flag
C2 N1 C3 122.6(2) yes
C2 N1 C10 123.1(2) yes
C3 N1 C10 112.9(2) yes
O1 C1 O2 123.9(3) yes
O1 C1 C2 112.5(2) yes
O2 C1 C2 123.5(2) yes
N1 C2 C1 107.8(2) yes
N1 C2 C11 113.1(2) yes
C1 C2 C11 115.2(2) yes
O3 C3 N1 124.7(2) yes
O3 C3 C4 128.0(2) yes
N1 C3 C4 107.3(2) yes
C3 C4 C5 130.0(3) yes
C3 C4 C9 107.9(2) no
C5 C4 C9 122.1(2) no
C4 C5 C6 118.1(3) no
C5 C6 C7 120.0(3) no
C6 C7 C8 122.3(3) no
C7 C8 C9 117.8(3) no
C4 C9 C8 119.8(3) no
C4 C9 C10 109.3(2) no
C8 C9 C10 130.9(3) yes
N1 C10 C9 102.7(2) no
C1 O1 H1 109.5 no
N1 C2 H2 106.7 no
C11 C2 H2 106.7 no
C1 C2 H2 106.7 no
C4 C5 H5 121.0 no
C6 C5 H5 121.0 no
C7 C6 H6 120.0 no
C5 C6 H6 120.0 no
C6 C7 H7 118.9 no
C8 C7 H7 118.9 no
C7 C8 H8 121.1 no
C9 C8 H8 121.1 no
N1 C10 H10A 111.2 no
C9 C10 H10A 111.2 no
N1 C10 H10B 111.2 no
C9 C10 H10B 111.2 no
H10A C10 H10B 109.1 no
C2 C11 H11A 109.5 no
C2 C11 H11B 109.5 no
H11A C11 H11B 109.5 no
C2 C11 H11C 109.5 no
H11A C11 H11C 109.5 no
H11B C11 H11C 109.5 no

loop_
_geom_bond_atom_site_label_1
_geom_bond_atom_site_label_2
_geom_bond_site_symmetry_2
_geom_bond_distance
_geom_bond_publ_flag
O1 C1 . 1.324(3) yes
O2 C1 . 1.197(3) yes
O3 C3 . 1.235(3) yes
N1 C2 . 1.453(3) yes
N1 C3 . 1.342(3) yes
N1 C10 . 1.455(3) yes
C1 C2 . 1.528(4) yes
C2 C11 . 1.512(4) yes
C3 C4 . 1.479(4) yes
C4 C5 . 1.373(4) no
C4 C9 . 1.385(4) yes
C5 C6 . 1.382(4) no
C6 C7 . 1.374(5) no
C7 C8 . 1.380(4) no
C8 C9 . 1.382(4) no
C9 C10 . 1.493(4) yes
O1 H1 . .82 no
C2 H2 . .98 no
C5 H5 . .93 no
C6 H6 . .93 no
C7 H7 . .93 no
C8 H8 . .93 no
C10 H10A . .97 no
C10 H10B . .97 no
C11 H11A . .96 no
C11 H11B . .96 no
C11 H11C . .96 no

loop_
_geom_hbond_atom_site_label_D
_geom_hbond_atom_site_label_H
_geom_hbond_atom_site_label_A
_geom_hbond_site_symmetry_A
_geom_hbond_distance_DH
_geom_hbond_distance_HA
_geom_hbond_distance_DA
_geom_hbond_angle_DHA
_geom_hbond_publ_flag
O1 H1 O3 3_556 .82 1.80 2.623(3) 178 yes
C2 H2 O2 1_655 .98 2.51 3.338(4) 142 yes
C11 H11C O3 1_555 .96 2.58 3.135(4) 117 yes

loop_
_geom_torsion_atom_site_label_1
_geom_torsion_atom_site_label_2
_geom_torsion_atom_site_label_3
_geom_torsion_atom_site_label_4
_geom_torsion
_geom_torsion_publ_flag
C3 N1 C2 C1 58.3(3) yes
C10 N1 C2 C1 -107.1(3) no
C3 N1 C2 C11 -70.3(3) no
C10 N1 C2 C11 124.3(3) no
O2 C1 C2 N1 25.0(4) yes
O1 C1 C2 N1 -158.7(2) no
O2 C1 C2 C11 152.4(3) yes
O1 C1 C2 C11 -31.3(3) no
C2 N1 C3 O3 9.6(4) yes
C10 N1 C3 O3 176.3(2) no
C2 N1 C3 C4 -169.1(2) no
C10 N1 C3 C4 -2.3(3) no
O3 C3 C4 C5 1.1(5) no
N1 C3 C4 C5 179.7(3) no
O3 C3 C4 C9 -176.9(3) no
N1 C3 C4 C9 1.7(3) no
C9 C4 C5 C6 .0(4) no
C3 C4 C5 C6 -177.7(3) no
C4 C5 C6 C7 .3(4) no
C5 C6 C7 C8 -.3(5) no
C6 C7 C8 C9 .0(5) no
C7 C8 C9 C4 .3(4) no
C7 C8 C9 C10 178.2(3) no
C5 C4 C9 C8 -.3(4) no
C3 C4 C9 C8 177.8(3) no
C5 C4 C9 C10 -178.6(2) no
C3 C4 C9 C10 -.5(3) no
C3 N1 C10 C9 2.0(3) no
C2 N1 C10 C9 168.6(2) no
C8 C9 C10 N1 -178.9(3) no
C4 C9 C10 N1 -.8(3) no

loop_
_cod_related_entry_id
_cod_related_entry_database
_cod_related_entry_code
1 ChemSpider 5308258
